data_7125439
loop_
_publ_author_name
'Hill, Anthony'
'Frogley, Benjamin'

_publ_section_title
;
 Synthesis of pyridyl carbyne complexes and their conversion to
 N-heterocyclic vinylidenes
;
_journal_name_full 'Chemical Communications'
_journal_paper_doi 10.1039/C9CC07760J
_journal_year 2019
_chemical_formula_moiety 'C25 H30 B Cl2 N7 O2 Pt W'
_chemical_formula_sum 'C25 H30 B Cl2 N7 O2 Pt W'
_chemical_formula_weight 921.21
_space_group_crystal_system monoclinic
_space_group_IT_number 14
_space_group_name_Hall '-P 2yn'
_space_group_name_H-M_alt 'P 1 21/n 1'
_atom_sites_solution_hydrogens mixed
_audit_creation_method SHELXL-2016/6
_audit_update_record
;
2019-09-25 deposited with the CCDC.	2019-11-25 downloaded from the CCDC.
;
_cell_angle_alpha 90
_cell_angle_beta 91.758(4)
_cell_angle_gamma 90
_cell_formula_units_Z 4
_cell_length_a 10.6485(4)
_cell_length_b 21.1039(9)
_cell_length_c 13.1797(5)
_cell_measurement_reflns_used 7406
_cell_measurement_temperature 150.0(1)
_cell_measurement_theta_max 28.1090
_cell_measurement_theta_min 3.7640
_cell_volume 2960.4(2)
_computing_cell_refinement 'CrysAlisPro 1.171.40.36a (Rigaku OD, 2018)'
_computing_data_collection 'CrysAlisPro 1.171.40.36a (Rigaku OD, 2018)'
_computing_data_reduction 'CrysAlisPro 1.171.40.36a (Rigaku OD, 2018)'
_computing_structure_refinement 'SHELXL-2016/6 (Sheldrick, 2016)'
_computing_structure_solution 'SHELXT 2014/5 (Sheldrick, 2014)'
_diffrn_ambient_temperature 150.0(1)
_diffrn_detector_area_resol_mean 5.1872
_diffrn_measured_fraction_theta_full 0.997
_diffrn_measured_fraction_theta_max 0.810
_diffrn_measurement_device_type 'New Xcalibur, Atlas'
_diffrn_measurement_method '\w scans'
_diffrn_radiation_type MoK\a
_diffrn_radiation_wavelength 0.71073
_diffrn_reflns_av_R_equivalents 0.0320
_diffrn_reflns_av_unetI/netI 0.0484
_diffrn_reflns_Laue_measured_fraction_full 0.997
_diffrn_reflns_Laue_measured_fraction_max 0.810
_diffrn_reflns_limit_h_max 13
_diffrn_reflns_limit_h_min -14
_diffrn_reflns_limit_k_max 20
_diffrn_reflns_limit_k_min -27
_diffrn_reflns_limit_l_max 17
_diffrn_reflns_limit_l_min -13
_diffrn_reflns_number 15169
_diffrn_reflns_point_group_measured_fraction_full 0.997
_diffrn_reflns_point_group_measured_fraction_max 0.810
_diffrn_reflns_theta_full 25.242
_diffrn_reflns_theta_max 28.964
_diffrn_reflns_theta_min 3.472
_diffrn_source 'fine-focus sealed X-ray tube'
_exptl_absorpt_coefficient_mu 8.819
_exptl_absorpt_correction_T_max 1.00000
_exptl_absorpt_correction_T_min 0.42095
_exptl_absorpt_correction_type multi-scan
_exptl_absorpt_process_details
;
CrysAlisPro 1.171.40.36a (Rigaku Oxford Diffraction, 2018)
Empirical absorption correction using spherical harmonics,
 implemented in SCALE3 ABSPACK scaling algorithm.
;
_exptl_crystal_colour 'clear light orange'
_exptl_crystal_density_diffrn 2.067
_exptl_crystal_description block
_exptl_crystal_F_000 1744
_exptl_crystal_size_max 0.506
_exptl_crystal_size_mid 0.156
_exptl_crystal_size_min 0.084
_refine_diff_density_max 1.759
_refine_diff_density_min -1.899
_refine_diff_density_rms 0.179
_refine_ls_extinction_method none
_refine_ls_goodness_of_fit_ref 1.064
_refine_ls_hydrogen_treatment mixed
_refine_ls_matrix_type full
_refine_ls_number_parameters 362
_refine_ls_number_reflns 6356
_refine_ls_number_restraints 0
_refine_ls_restrained_S_all 1.064
_refine_ls_R_factor_all 0.0533
_refine_ls_R_factor_gt 0.0416
_refine_ls_shift/su_max 0.001
_refine_ls_shift/su_mean 0.000
_refine_ls_structure_factor_coef Fsqd
_refine_ls_weighting_details 'w=1/[\s^2^(Fo^2^)+(0.0262P)^2^+18.9741P] where P=(Fo^2^+2Fc^2^)/3'
_refine_ls_weighting_scheme calc
_refine_ls_wR_factor_gt 0.0834
_refine_ls_wR_factor_ref 0.0892
_reflns_Friedel_coverage 0.000
_reflns_number_gt 5334
_reflns_number_total 6356
_reflns_threshold_expression 'I > 2\s(I)'
_cod_data_source_file c9cc07760j2.cif
_cod_data_source_block Compound_10
_cod_original_sg_symbol_H-M 'P 21/n'
_cod_database_code 7125439
_shelx_shelxl_version_number 2016/6
_shelx_space_group_comment
;
The symmetry employed for this shelxl refinement is uniquely defined
by the following loop, which should always be used as a source of
symmetry information in preference to the above space-group names.
They are only intended as comments.
;

loop_
_space_group_symop_operation_xyz
'x, y, z'
'-x+1/2, y+1/2, -z+1/2'
'-x, -y, -z'
'x-1/2, -y-1/2, z-1/2'

loop_
_atom_site_label
_atom_site_type_symbol
_atom_site_fract_x
_atom_site_fract_y
_atom_site_fract_z
_atom_site_U_iso_or_equiv
_atom_site_adp_type
_atom_site_occupancy
_atom_site_site_symmetry_order
_atom_site_calc_flag
_atom_site_refinement_flags_posn
_atom_site_refinement_flags_adp
W1 W 0.42658(2) 0.67200(2) 0.35429(2) 0.02514(9) Uani 1 1 d . .
Pt1 Pt 0.63884(3) 0.85113(2) 0.37597(2) 0.03228(10) Uani 1 1 d . .
Cl1 Cl 0.44317(19) 0.89332(11) 0.39856(18) 0.0486(5) Uani 1 1 d . .
Cl2 Cl 0.83586(18) 0.81171(12) 0.34941(18) 0.0510(6) Uani 1 1 d . .
N3 N 0.4619(5) 0.5959(3) 0.2449(5) 0.0288(14) Uani 1 1 d . .
N5 N 0.2305(5) 0.6583(3) 0.3006(4) 0.0245(13) Uani 1 1 d . .
N7 N 0.5877(5) 0.8325(3) 0.2264(5) 0.0292(14) Uani 1 1 d . .
N2 N 0.3057(5) 0.5389(3) 0.4126(4) 0.0261(13) Uani 1 1 d . .
N1 N 0.3834(5) 0.5851(3) 0.4518(5) 0.0284(13) Uani 1 1 d . .
N6 N 0.1806(5) 0.5989(3) 0.2826(4) 0.0262(13) Uani 1 1 d . .
C1 C 0.4683(6) 0.7385(3) 0.2767(5) 0.0267(15) Uani 1 1 d . .
O2 O 0.3537(6) 0.7625(3) 0.5335(5) 0.0521(16) Uani 1 1 d . .
O1 O 0.7013(6) 0.6813(3) 0.4467(6) 0.069(2) Uani 1 1 d . .
N4 N 0.3822(5) 0.5452(3) 0.2345(4) 0.0267(13) Uani 1 1 d . .
C2 C 0.5995(8) 0.6760(4) 0.4123(6) 0.040(2) Uani 1 1 d . .
C3 C 0.3786(7) 0.7301(4) 0.4673(6) 0.0335(17) Uani 1 1 d . .
C4 C 0.5090(6) 0.7839(4) 0.2019(6) 0.0294(16) Uani 1 1 d . .
C17 C 0.5575(7) 0.5859(4) 0.1821(6) 0.0358(18) Uani 1 1 d . .
C22 C 0.1356(6) 0.6994(3) 0.2847(5) 0.0275(16) Uani 1 1 d . .
C19 C 0.4273(7) 0.5040(4) 0.1670(5) 0.0305(17) Uani 1 1 d . .
C23 C 0.0264(6) 0.6670(4) 0.2583(5) 0.0290(16) Uani 1 1 d . .
H23 H -0.052160 0.684479 0.243382 0.035 Uiso 1 1 calc R U
C5 C 0.4707(7) 0.7755(4) 0.1006(6) 0.0365(18) Uani 1 1 d . .
H5 H 0.415438 0.742856 0.083229 0.044 Uiso 1 1 calc R U
C12 C 0.4056(7) 0.5696(4) 0.5513(6) 0.0342(18) Uani 1 1 d . .
C14 C 0.2772(7) 0.4965(4) 0.4854(6) 0.0351(18) Uani 1 1 d . .
C24 C 0.0574(6) 0.6038(4) 0.2583(6) 0.0302(16) Uani 1 1 d . .
C21 C 0.1545(7) 0.7697(4) 0.2935(7) 0.0378(19) Uani 1 1 d . .
H21A H 0.171488 0.780679 0.363224 0.057 Uiso 1 1 calc R U
H21B H 0.079871 0.791146 0.269339 0.057 Uiso 1 1 calc R U
H21C H 0.224082 0.782175 0.253449 0.057 Uiso 1 1 calc R U
C13 C 0.3407(7) 0.5149(4) 0.5719(6) 0.040(2) Uani 1 1 d . .
H13 H 0.340189 0.494112 0.634073 0.047 Uiso 1 1 calc R U
C11 C 0.4851(7) 0.6087(4) 0.6208(6) 0.044(2) Uani 1 1 d . .
H11A H 0.571818 0.603090 0.605070 0.066 Uiso 1 1 calc R U
H11B H 0.472397 0.595918 0.689611 0.066 Uiso 1 1 calc R U
H11C H 0.462648 0.652531 0.612764 0.066 Uiso 1 1 calc R U
C8 C 0.6309(7) 0.8699(4) 0.1535(7) 0.041(2) Uani 1 1 d . .
H8 H 0.686592 0.902285 0.171405 0.050 Uiso 1 1 calc R U
C18 C 0.5389(7) 0.5281(4) 0.1322(6) 0.0360(18) Uani 1 1 d . .
H18 H 0.590941 0.509576 0.085193 0.043 Uiso 1 1 calc R U
C20 C 0.3628(8) 0.4433(4) 0.1371(7) 0.041(2) Uani 1 1 d . .
H20A H 0.336133 0.421766 0.196889 0.061 Uiso 1 1 calc R U
H20B H 0.419971 0.416824 0.101490 0.061 Uiso 1 1 calc R U
H20C H 0.290930 0.452531 0.093842 0.061 Uiso 1 1 calc R U
C15 C 0.1849(8) 0.4453(4) 0.4674(8) 0.053(2) Uani 1 1 d . .
H15A H 0.104688 0.463425 0.448857 0.080 Uiso 1 1 calc R U
H15B H 0.177572 0.420701 0.528149 0.080 Uiso 1 1 calc R U
H15C H 0.212271 0.418602 0.413460 0.080 Uiso 1 1 calc R U
C16 C 0.6618(7) 0.6309(4) 0.1683(8) 0.049(2) Uani 1 1 d . .
H16A H 0.630791 0.667844 0.133160 0.073 Uiso 1 1 calc R U
H16B H 0.725629 0.611138 0.129360 0.073 Uiso 1 1 calc R U
H16C H 0.696685 0.643045 0.233483 0.073 Uiso 1 1 calc R U
C10 C 0.7089(11) 0.8978(6) 0.5105(8) 0.078(4) Uani 1 1 d . .
H10A H 0.799216 0.903570 0.516615 0.094 Uiso 1 1 calc R U
H10B H 0.661593 0.934179 0.533000 0.094 Uiso 1 1 calc R U
C25 C -0.0236(7) 0.5476(4) 0.2337(8) 0.053(3) Uani 1 1 d . .
H25A H -0.000644 0.530224 0.169611 0.080 Uiso 1 1 calc R U
H25B H -0.110076 0.560458 0.230101 0.080 Uiso 1 1 calc R U
H25C H -0.011963 0.516133 0.285759 0.080 Uiso 1 1 calc R U
C7 C 0.5957(7) 0.8623(4) 0.0529(6) 0.043(2) Uani 1 1 d . .
H7 H 0.627169 0.888996 0.003563 0.052 Uiso 1 1 calc R U
C9 C 0.6638(10) 0.8393(6) 0.5368(7) 0.062(3) Uani 1 1 d . .
H9A H 0.588053 0.838808 0.575878 0.074 Uiso 1 1 calc R U
H9B H 0.725684 0.808197 0.559492 0.074 Uiso 1 1 calc R U
B1 B 0.2654(7) 0.5403(4) 0.2995(7) 0.0280(18) Uani 1 1 d . .
C6 C 0.5135(7) 0.8145(4) 0.0267(6) 0.044(2) Uani 1 1 d . .
H6 H 0.487146 0.808866 -0.040656 0.053 Uiso 1 1 calc R U
H1 H 0.218(7) 0.500(4) 0.283(6) 0.04(2) Uiso 1 1 d . .

loop_
_atom_site_aniso_label
_atom_site_aniso_U_11
_atom_site_aniso_U_22
_atom_site_aniso_U_33
_atom_site_aniso_U_23
_atom_site_aniso_U_13
_atom_site_aniso_U_12
W1 0.02343(14) 0.01956(16) 0.03237(16) 0.00176(13) -0.00018(11) -0.00061(11)
Pt1 0.03087(16) 0.03219(19) 0.03381(17) 0.00026(14) 0.00167(12) -0.00390(12)
Cl1 0.0440(11) 0.0406(12) 0.0620(14) 0.0038(11) 0.0147(10) 0.0150(9)
Cl2 0.0260(9) 0.0749(17) 0.0523(13) 0.0150(12) 0.0042(9) 0.0064(10)
N3 0.022(3) 0.020(3) 0.044(4) 0.002(3) 0.001(3) -0.002(2)
N5 0.027(3) 0.017(3) 0.029(3) 0.004(3) 0.006(2) 0.001(2)
N7 0.023(3) 0.024(3) 0.041(4) 0.006(3) 0.002(3) 0.000(2)
N2 0.029(3) 0.018(3) 0.033(3) 0.003(3) 0.007(3) 0.004(2)
N1 0.026(3) 0.027(3) 0.032(3) 0.003(3) 0.000(3) 0.006(3)
N6 0.026(3) 0.022(3) 0.031(3) 0.002(3) 0.000(2) -0.001(2)
C1 0.023(3) 0.025(4) 0.033(4) -0.003(3) 0.001(3) -0.001(3)
O2 0.065(4) 0.044(4) 0.048(4) -0.008(3) 0.008(3) -0.005(3)
O1 0.043(4) 0.054(4) 0.107(6) 0.022(4) -0.030(4) -0.008(3)
N4 0.025(3) 0.023(3) 0.031(3) 0.002(3) 0.001(3) 0.003(2)
C2 0.043(5) 0.032(5) 0.045(5) 0.005(4) -0.010(4) 0.002(4)
C3 0.042(4) 0.020(4) 0.038(4) 0.000(4) -0.002(4) -0.002(3)
C4 0.022(3) 0.032(4) 0.034(4) -0.001(4) -0.001(3) 0.006(3)
C17 0.031(4) 0.035(5) 0.041(4) 0.007(4) 0.009(3) 0.007(3)
C22 0.031(4) 0.026(4) 0.025(4) 0.000(3) 0.005(3) 0.004(3)
C19 0.037(4) 0.025(4) 0.029(4) 0.004(3) -0.002(3) 0.006(3)
C23 0.025(3) 0.035(4) 0.027(4) -0.001(3) -0.001(3) 0.005(3)
C5 0.032(4) 0.043(5) 0.034(4) -0.003(4) -0.004(3) -0.003(3)
C12 0.032(4) 0.042(5) 0.029(4) 0.005(4) 0.009(3) 0.016(3)
C14 0.037(4) 0.028(4) 0.041(4) 0.008(4) 0.012(4) 0.005(3)
C24 0.026(3) 0.032(4) 0.032(4) -0.006(3) 0.000(3) -0.003(3)
C21 0.037(4) 0.025(4) 0.051(5) 0.006(4) 0.000(4) 0.006(3)
C13 0.047(5) 0.035(5) 0.037(4) 0.013(4) 0.015(4) 0.017(4)
C11 0.040(4) 0.054(6) 0.037(5) 0.000(4) -0.004(4) 0.002(4)
C8 0.036(4) 0.037(5) 0.052(5) 0.011(4) 0.007(4) -0.011(4)
C18 0.033(4) 0.034(5) 0.042(4) -0.002(4) 0.008(3) 0.011(3)
C20 0.044(5) 0.031(5) 0.047(5) -0.009(4) -0.003(4) 0.005(4)
C15 0.057(6) 0.033(5) 0.070(7) 0.014(5) 0.019(5) -0.003(4)
C16 0.035(4) 0.039(5) 0.073(7) -0.007(5) 0.021(4) 0.004(4)
C10 0.087(8) 0.095(10) 0.053(6) -0.038(7) -0.002(6) -0.029(7)
C25 0.031(4) 0.043(6) 0.085(7) -0.021(5) -0.001(4) -0.002(4)
C7 0.036(4) 0.061(6) 0.033(4) 0.017(4) 0.007(4) 0.002(4)
C9 0.065(6) 0.094(9) 0.026(4) 0.002(5) -0.002(4) -0.006(6)
B1 0.026(4) 0.020(4) 0.038(5) -0.003(4) 0.000(4) 0.001(3)
C6 0.038(4) 0.062(6) 0.033(4) 0.003(4) 0.003(4) 0.000(4)

loop_
_atom_type_symbol
_atom_type_description
_atom_type_scat_dispersion_real
_atom_type_scat_dispersion_imag
_atom_type_scat_source
C C 0.0033 0.0016 'International Tables Vol C Tables 4.2.6.8 and 6.1.1.4'
H H 0.0000 0.0000 'International Tables Vol C Tables 4.2.6.8 and 6.1.1.4'
B B 0.0013 0.0007 'International Tables Vol C Tables 4.2.6.8 and 6.1.1.4'
N N 0.0061 0.0033 'International Tables Vol C Tables 4.2.6.8 and 6.1.1.4'
O O 0.0106 0.0060 'International Tables Vol C Tables 4.2.6.8 and 6.1.1.4'
Cl Cl 0.1484 0.1585 'International Tables Vol C Tables 4.2.6.8 and 6.1.1.4'
W W -0.8490 6.8722 'International Tables Vol C Tables 4.2.6.8 and 6.1.1.4'
Pt Pt -1.7033 8.3905 'International Tables Vol C Tables 4.2.6.8 and 6.1.1.4'

loop_
_geom_angle_atom_site_label_1
_geom_angle_atom_site_label_2
_geom_angle_atom_site_label_3
_geom_angle
C1 W1 C2 86.8(3)
C1 W1 C3 91.0(3)
C2 W1 C3 86.7(3)
C1 W1 N3 98.4(3)
C2 W1 N3 96.3(3)
C3 W1 N3 170.2(3)
C1 W1 N5 99.6(3)
C2 W1 N5 173.6(3)
C3 W1 N5 93.4(3)
N3 W1 N5 82.7(2)
C1 W1 N1 177.1(3)
C2 W1 N1 91.0(3)
C3 W1 N1 90.8(3)
N3 W1 N1 79.9(2)
N5 W1 N1 82.6(2)
N7 Pt1 C10 162.1(4)
N7 Pt1 C9 160.5(4)
C10 Pt1 C9 37.4(4)
N7 Pt1 Cl1 89.07(17)
C10 Pt1 Cl1 90.5(4)
C9 Pt1 Cl1 90.1(3)
N7 Pt1 Cl2 90.05(17)
C10 Pt1 Cl2 89.8(4)
C9 Pt1 Cl2 91.3(3)
Cl1 Pt1 Cl2 178.00(8)
C17 N3 N4 107.0(6)
C17 N3 W1 131.7(5)
N4 N3 W1 121.2(4)
C22 N5 N6 106.0(5)
C22 N5 W1 131.8(5)
N6 N5 W1 122.1(4)
C8 N7 C4 120.0(7)
C8 N7 Pt1 119.2(5)
C4 N7 Pt1 120.9(5)
C14 N2 N1 110.4(6)
C14 N2 B1 129.5(6)
N1 N2 B1 120.1(6)
C12 N1 N2 106.2(6)
C12 N1 W1 134.2(5)
N2 N1 W1 119.1(4)
C24 N6 N5 109.8(6)
C24 N6 B1 131.1(6)
N5 N6 B1 118.9(5)
C4 C1 W1 170.1(6)
C19 N4 N3 109.8(6)
C19 N4 B1 129.6(6)
N3 N4 B1 120.5(6)
O1 C2 W1 176.9(7)
O2 C3 W1 178.1(7)
N7 C4 C5 119.0(7)
N7 C4 C1 122.2(6)
C5 C4 C1 118.7(7)
N3 C17 C18 109.1(7)
N3 C17 C16 124.0(7)
C18 C17 C16 126.9(7)
N5 C22 C23 110.0(6)
N5 C22 C21 121.9(6)
C23 C22 C21 128.1(6)
N4 C19 C18 108.0(7)
N4 C19 C20 123.8(7)
C18 C19 C20 128.1(7)
C24 C23 C22 106.3(6)
C24 C23 H23 126.9
C22 C23 H23 126.9
C6 C5 C4 120.8(8)
C6 C5 H5 119.6
C4 C5 H5 119.6
N1 C12 C13 108.4(7)
N1 C12 C11 122.7(7)
C13 C12 C11 128.9(7)
N2 C14 C13 106.7(7)
N2 C14 C15 122.3(7)
C13 C14 C15 130.8(8)
N6 C24 C23 107.9(6)
N6 C24 C25 122.9(7)
C23 C24 C25 129.2(7)
C22 C21 H21A 109.5
C22 C21 H21B 109.5
H21A C21 H21B 109.5
C22 C21 H21C 109.5
H21A C21 H21C 109.5
H21B C21 H21C 109.5
C14 C13 C12 108.3(7)
C14 C13 H13 125.9
C12 C13 H13 125.9
C12 C11 H11A 109.5
C12 C11 H11B 109.5
H11A C11 H11B 109.5
C12 C11 H11C 109.5
H11A C11 H11C 109.5
H11B C11 H11C 109.5
N7 C8 C7 122.3(8)
N7 C8 H8 118.8
C7 C8 H8 118.8
C19 C18 C17 106.0(7)
C19 C18 H18 127.0
C17 C18 H18 127.0
C19 C20 H20A 109.5
C19 C20 H20B 109.5
H20A C20 H20B 109.5
C19 C20 H20C 109.5
H20A C20 H20C 109.5
H20B C20 H20C 109.5
C14 C15 H15A 109.5
C14 C15 H15B 109.5
H15A C15 H15B 109.5
C14 C15 H15C 109.5
H15A C15 H15C 109.5
H15B C15 H15C 109.5
C17 C16 H16A 109.5
C17 C16 H16B 109.5
H16A C16 H16B 109.5
C17 C16 H16C 109.5
H16A C16 H16C 109.5
H16B C16 H16C 109.5
C9 C10 Pt1 71.3(5)
C9 C10 H10A 116.5
Pt1 C10 H10A 116.5
C9 C10 H10B 116.5
Pt1 C10 H10B 116.5
H10A C10 H10B 113.5
C24 C25 H25A 109.5
C24 C25 H25B 109.5
H25A C25 H25B 109.5
C24 C25 H25C 109.5
H25A C25 H25C 109.5
H25B C25 H25C 109.5
C6 C7 C8 118.7(8)
C6 C7 H7 120.6
C8 C7 H7 120.6
C10 C9 Pt1 71.3(6)
C10 C9 H9A 116.5
Pt1 C9 H9A 116.5
C10 C9 H9B 116.5
Pt1 C9 H9B 116.5
H9A C9 H9B 113.5
N4 B1 N2 109.6(6)
N4 B1 N6 110.2(6)
N2 B1 N6 107.4(6)
N4 B1 H1 111(4)
N2 B1 H1 108(4)
N6 B1 H1 111(4)
C5 C6 C7 119.2(8)
C5 C6 H6 120.4
C7 C6 H6 120.4

loop_
_geom_bond_atom_site_label_1
_geom_bond_atom_site_label_2
_geom_bond_distance
W1 C1 1.799(7)
W1 C2 1.974(8)
W1 C3 2.008(8)
W1 N3 2.198(6)
W1 N5 2.203(6)
W1 N1 2.295(6)
Pt1 N7 2.067(6)
Pt1 C10 2.142(9)
Pt1 C9 2.144(9)
Pt1 Cl1 2.294(2)
Pt1 Cl2 2.294(2)
N3 C17 1.349(9)
N3 N4 1.370(8)
N5 C22 1.344(9)
N5 N6 1.379(8)
N7 C8 1.335(10)
N7 C4 1.357(9)
N2 C14 1.354(9)
N2 N1 1.368(8)
N2 B1 1.539(10)
N1 C12 1.366(9)
N6 C24 1.345(9)
N6 B1 1.544(10)
C1 C4 1.452(10)
O2 C3 1.146(9)
O1 C2 1.167(9)
N4 C19 1.343(9)
N4 B1 1.535(10)
C4 C5 1.395(10)
C17 C18 1.397(11)
C17 C16 1.477(11)
C22 C23 1.384(10)
C22 C21 1.500(10)
C19 C18 1.384(10)
C19 C20 1.500(11)
C23 C24 1.374(10)
C23 H23 0.9300
C5 C6 1.365(11)
C5 H5 0.9300
C12 C13 1.377(11)
C12 C11 1.479(11)
C14 C13 1.364(11)
C14 C15 1.474(11)
C24 C25 1.495(10)
C21 H21A 0.9600
C21 H21B 0.9600
C21 H21C 0.9600
C13 H13 0.9300
C11 H11A 0.9600
C11 H11B 0.9600
C11 H11C 0.9600
C8 C7 1.377(11)
C8 H8 0.9300
C18 H18 0.9300
C20 H20A 0.9600
C20 H20B 0.9600
C20 H20C 0.9600
C15 H15A 0.9600
C15 H15B 0.9600
C15 H15C 0.9600
C16 H16A 0.9600
C16 H16B 0.9600
C16 H16C 0.9600
C10 C9 1.374(15)
C10 H10A 0.9700
C10 H10B 0.9700
C25 H25A 0.9600
C25 H25B 0.9600
C25 H25C 0.9600
C7 C6 1.373(12)
C7 H7 0.9300
C9 H9A 0.9700
C9 H9B 0.9700
B1 H1 1.02(8)
C6 H6 0.9300
